data_7716447
loop_
_publ_author_name
'Chowdhury, Tajrian'
'Wilson, Claire'
'Farnaby, Joy H.'

_publ_section_title
;
 Activation and functionalisation of carbon dioxide by
 bis-tris(pyrazolyl)borate-supported divalent samarium and trivalent
 lanthanide silylamide complexes.
;
_journal_issue 28
_journal_name_full 'Dalton transactions (Cambridge, England : 2003)'
_journal_page_first 11884
_journal_page_last 11894
_journal_paper_doi 10.1039/d4dt01382d
_journal_volume 53
_journal_year 2024
_chemical_formula_moiety 'C21 H23 B2 N14 Y'
_chemical_formula_sum 'C21 H23 B2 N14 Y'
_chemical_formula_weight 582.06
_space_group_crystal_system monoclinic
_space_group_IT_number 14
_space_group_name_Hall '-P 2ybc'
_space_group_name_H-M_alt 'P 1 21/c 1'
_atom_sites_solution_hydrogens geom
_audit_creation_date 2022-06-13
_audit_creation_method
;
Olex2 1.5
(compiled 2021.10.07 svn.r9718050b for OlexSys, GUI svn.r6410)
;
_audit_update_record
;
2024-04-12 deposited with the CCDC.	2024-06-19 downloaded from the CCDC.
;
_cell_angle_alpha 90
_cell_angle_beta 96.332(7)
_cell_angle_gamma 90
_cell_formula_units_Z 4
_cell_length_a 13.007(3)
_cell_length_b 9.3117(17)
_cell_length_c 21.482(4)
_cell_measurement_reflns_used 1530
_cell_measurement_temperature 150
_cell_measurement_theta_max 22.23
_cell_measurement_theta_min 3.15
_cell_volume 2586.0(9)
_computing_data_collection 'APEX3 Ver. 2016.9-0 (Bruker-AXS, 2016)'
_computing_molecular_graphics 'Olex2 1.5 (Dolomanov et al., 2009)'
_computing_publication_material 'Olex2 1.5 (Dolomanov et al., 2009)'
_computing_structure_refinement 'SHELXL 2018/3 (Sheldrick, 2015)'
_diffrn_ambient_temperature 150
_diffrn_detector 'charge integrating pixel array detector'
_diffrn_detector_area_resol_mean 7.4074
_diffrn_detector_type 'Bruker PHOTON II'
_diffrn_measured_fraction_theta_full 0.378
_diffrn_measured_fraction_theta_max 0.352
_diffrn_measurement_device 'four-circle diffractometer'
_diffrn_measurement_device_type 'Bruker D8 VENTURE'
_diffrn_measurement_method '\f and \w scans'
_diffrn_radiation_collimation 'focusing mirrors'
_diffrn_radiation_monochromator 'multilayer mirror optics'
_diffrn_radiation_type MoK\a
_diffrn_radiation_wavelength 0.71073
_diffrn_reflns_av_R_equivalents 0.1446
_diffrn_reflns_av_unetI/netI 0.1373
_diffrn_reflns_Laue_measured_fraction_full 0.92
_diffrn_reflns_Laue_measured_fraction_max 0.92
_diffrn_reflns_limit_h_max 15
_diffrn_reflns_limit_h_min -16
_diffrn_reflns_limit_k_max 11
_diffrn_reflns_limit_k_min 0
_diffrn_reflns_limit_l_max 26
_diffrn_reflns_limit_l_min 0
_diffrn_reflns_number 4885
_diffrn_reflns_theta_full 25.242
_diffrn_reflns_theta_max 26.394
_diffrn_reflns_theta_min 1.908
_diffrn_source 'microfocus sealed tube'
_diffrn_source_current 1.4
_diffrn_source_power 0.07
_diffrn_source_type 'INCOATEC I\ms 3.0'
_diffrn_source_voltage 50.0
_diffrn_standards_number 0
_exptl_absorpt_coefficient_mu 2.296
_exptl_absorpt_correction_T_max 0.745375
_exptl_absorpt_correction_T_min 0.324899
_exptl_absorpt_correction_type multi-scan
_exptl_absorpt_process_details
;
 TWINABS-2012/1 (Bruker,2012) was used for absorption correction.
 
For component 1:
 wR2(int) was 0.1162 before and 0.0633 after correction.
 
For component 2:
 wR2(int) was 0.1434 before and 0.0652 after correction.
 
For component 3:
 wR2(int) was 0.1233 before and 0.0650 after correction.
 The Ratio of minimum to maximum transmission is 0.43.

Final HKLF 4 output contains 19829 reflections, Rint = 0.1446
 (5791 with I > 3sig(I), Rint = 0.1087)
;
_exptl_crystal_colour colourless
_exptl_crystal_colour_primary colourless
_exptl_crystal_density_diffrn 1.495
_exptl_crystal_description plate
_exptl_crystal_F_000 1184
_exptl_crystal_size_max 0.17
_exptl_crystal_size_mid 0.07
_exptl_crystal_size_min 0.02
_refine_diff_density_max 1.083
_refine_diff_density_min -0.779
_refine_diff_density_rms 0.189
_refine_ls_extinction_method none
_refine_ls_goodness_of_fit_ref 0.999
_refine_ls_hydrogen_treatment constr
_refine_ls_matrix_type full
_refine_ls_number_parameters 345
_refine_ls_number_reflns 4885
_refine_ls_number_restraints 407
_refine_ls_restrained_S_all 0.962
_refine_ls_R_factor_all 0.1266
_refine_ls_R_factor_gt 0.0842
_refine_ls_shift/su_max 0.000
_refine_ls_shift/su_mean 0.000
_refine_ls_structure_factor_coef Fsqd
_refine_ls_weighting_details 'w=1/[\s^2^(Fo^2^)+(0.1180P)^2^] where P=(Fo^2^+2Fc^2^)/3'
_refine_ls_weighting_scheme calc
_refine_ls_wR_factor_gt 0.1868
_refine_ls_wR_factor_ref 0.2119
_reflns_Friedel_coverage 0.000
_reflns_number_gt 3296
_reflns_number_total 4885
_reflns_threshold_expression 'I > 2\s(I)'
_cod_data_source_file d4dt01382d2.cif
_cod_data_source_block Y_pz_YTp2pz
_cod_depositor_comments 'Adding full bibliography for 7716442--7716448.cif.'
_cod_database_code 7716447
_shelx_shelxl_version_number 2018/3
_shelx_space_group_comment
;
The symmetry employed for this shelxl refinement is uniquely defined
by the following loop, which should always be used as a source of
symmetry information in preference to the above space-group names.
They are only intended as comments.
;
_shelx_estimated_absorpt_t_max 0.956
_shelx_estimated_absorpt_t_min 0.696
_olex2_refinement_description
;
1. Twinned data refinement
 Scales: 0.439(10)
 0.369(4) 0.192(9)
2. Fixed Uiso
 At 1.2 times of:
  All B(H) groups, All C(H) groups
3. Rigid body (RIGU) restrains
 All non-hydrogen atoms
 with sigma for 1-2 distances of 0.004 and sigma for 1-3 distances of 0.004
4.a Ternary CH refined with riding coordinates:
 B2(H2A), B1(H1A)
4.b Aromatic/amide H refined with riding coordinates:
 C12(H12), C3(H3), C11(H11), C9(H9), C1(H1), C15(H15), C18(H18), C16(H16),
 C20(H20), C8(H8), C10(H10), C6(H6), C17(H17), C21(H21), C5(H5), C13(H13),
 C4(H4), C19(H19), C2(H2), C14(H14), C7(H7)
;
_olex2_submission_special_instructions 'No special instructions were received'

loop_
_space_group_symop_operation_xyz
'x, y, z'
'-x, y+1/2, -z+1/2'
'-x, -y, -z'
'x, -y-1/2, z-1/2'

loop_
_atom_site_label
_atom_site_type_symbol
_atom_site_fract_x
_atom_site_fract_y
_atom_site_fract_z
_atom_site_U_iso_or_equiv
_atom_site_adp_type
_atom_site_occupancy
_atom_site_site_symmetry_order
_atom_site_calc_flag
_atom_site_refinement_flags_posn
_atom_site_refinement_flags_adp
_atom_site_refinement_flags_occupancy
_atom_site_disorder_assembly
_atom_site_disorder_group
Y1 Y 0.24047(11) 0.59026(16) 0.66126(6) 0.0144(4) Uani 1 1 d . . . . .
N8 N 0.2590(10) 0.2275(13) 0.6745(5) 0.023(3) Uani 1 1 d . . . . .
N11 N 0.4154(10) 0.6641(13) 0.6432(5) 0.021(3) Uani 1 1 d . . . . .
N13 N 0.2607(10) 0.5106(12) 0.5511(5) 0.018(3) Uani 1 1 d . . . . .
N9 N 0.2053(10) 0.7951(12) 0.5880(5) 0.017(3) Uani 1 1 d . . . . .
N14 N 0.3208(9) 0.5818(12) 0.5134(5) 0.017(2) Uani 1 1 d . . . . .
N2 N 0.2753(10) 0.7572(12) 0.7401(5) 0.021(3) Uani 1 1 d . . . . .
N6 N 0.0749(10) 0.3151(12) 0.6416(5) 0.017(3) Uani 1 1 d . . . . .
N10 N 0.2650(9) 0.8276(12) 0.5407(5) 0.018(3) Uani 1 1 d . . . . .
N5 N 0.0838(10) 0.4581(11) 0.6271(5) 0.016(2) Uani 1 1 d . . . . .
N3 N 0.1882(10) 0.4607(12) 0.7567(5) 0.018(3) Uani 1 1 d . . . . .
N1 N 0.1711(10) 0.7695(11) 0.7243(5) 0.017(2) Uani 1 1 d . . . . .
N7 N 0.3163(10) 0.3480(12) 0.6645(5) 0.018(3) Uani 1 1 d . . . . .
N4 N 0.1510(10) 0.3229(12) 0.7534(5) 0.019(3) Uani 1 1 d . . . . .
N12 N 0.4382(10) 0.7315(12) 0.5897(5) 0.021(3) Uani 1 1 d . . . . .
C12 C 0.3149(13) 0.1114(17) 0.6634(7) 0.029(3) Uani 1 1 d . . . . .
H12 H 0.293131 0.014785 0.667387 0.035 Uiso 1 1 calc R U . . .
C3 C 0.3021(13) 0.8435(16) 0.7888(7) 0.028(4) Uani 1 1 d . . . . .
H3 H 0.370460 0.856063 0.808706 0.034 Uiso 1 1 calc R U . . .
C11 C 0.4081(15) 0.1531(18) 0.6456(7) 0.035(4) Uani 1 1 d . . . . .
H11 H 0.462597 0.093478 0.634660 0.042 Uiso 1 1 calc R U . . .
C9 C -0.0065(12) 0.2579(16) 0.6059(6) 0.022(3) Uani 1 1 d . . . . .
H9 H -0.028074 0.160543 0.607087 0.026 Uiso 1 1 calc R U . . .
C1 C 0.1353(13) 0.8586(15) 0.7646(6) 0.022(3) Uani 1 1 d . . . . .
H1 H 0.064342 0.882530 0.765021 0.026 Uiso 1 1 calc R U . . .
C15 C 0.2247(12) 0.9399(14) 0.5085(7) 0.021(3) Uani 1 1 d . . . . .
H15 H 0.251936 0.982070 0.473522 0.026 Uiso 1 1 calc R U . . .
C18 C 0.5314(13) 0.7941(17) 0.6001(8) 0.030(4) Uani 1 1 d . . . . .
H18 H 0.564159 0.848367 0.570461 0.036 Uiso 1 1 calc R U . . .
C16 C 0.4965(12) 0.6879(17) 0.6843(7) 0.027(3) Uani 1 1 d . . . . .
H16 H 0.502144 0.653811 0.726256 0.032 Uiso 1 1 calc R U . . .
C20 C 0.2759(13) 0.3750(16) 0.4658(7) 0.026(4) Uani 1 1 d . . . . .
H20 H 0.267674 0.298633 0.436349 0.032 Uiso 1 1 calc R U . . .
C8 C -0.0537(13) 0.3628(16) 0.5672(6) 0.024(3) Uani 1 1 d . . . . .
H8 H -0.112403 0.353578 0.536954 0.029 Uiso 1 1 calc R U . . .
C10 C 0.4052(13) 0.3042(17) 0.6472(7) 0.026(3) Uani 1 1 d . . . . .
H10 H 0.459367 0.365565 0.637309 0.032 Uiso 1 1 calc R U . . .
C6 C 0.1221(12) 0.2856(16) 0.8094(6) 0.020(3) Uani 1 1 d . . . . .
H6 H 0.094387 0.194801 0.818977 0.024 Uiso 1 1 calc R U . . .
C17 C 0.5715(13) 0.7666(17) 0.6606(8) 0.033(4) Uani 1 1 d . . . . .
H17 H 0.636505 0.795705 0.681195 0.039 Uiso 1 1 calc R U . . .
C21 C 0.3334(13) 0.5029(16) 0.4622(6) 0.027(4) Uani 1 1 d . . . . .
H21 H 0.373588 0.528664 0.429587 0.032 Uiso 1 1 calc R U . . .
C5 C 0.1381(12) 0.3959(16) 0.8499(6) 0.024(3) Uani 1 1 d . . . . .
H5 H 0.123000 0.399685 0.892184 0.029 Uiso 1 1 calc R U . . .
C13 C 0.1282(12) 0.8906(15) 0.5824(7) 0.021(3) Uani 1 1 d . . . . .
H13 H 0.073770 0.893849 0.608413 0.026 Uiso 1 1 calc R U . . .
C4 C 0.1822(12) 0.5045(16) 0.8156(6) 0.020(3) Uani 1 1 d . . . . .
H4 H 0.204440 0.595567 0.831917 0.025 Uiso 1 1 calc R U . . .
C19 C 0.2348(12) 0.3869(15) 0.5217(7) 0.022(3) Uani 1 1 d . . . . .
H19 H 0.192653 0.315482 0.537753 0.026 Uiso 1 1 calc R U . . .
C2 C 0.2146(13) 0.9123(16) 0.8059(6) 0.028(3) Uani 1 1 d . . . . .
H2 H 0.210422 0.980383 0.838499 0.033 Uiso 1 1 calc R U . . .
C14 C 0.1387(12) 0.9849(16) 0.5331(7) 0.024(3) Uani 1 1 d . . . . .
H14 H 0.095184 1.063467 0.519689 0.029 Uiso 1 1 calc R U . . .
C7 C 0.0059(11) 0.4868(16) 0.5830(6) 0.019(3) Uani 1 1 d . . . . .
H7 H -0.007707 0.578754 0.564762 0.023 Uiso 1 1 calc R U . . .
B2 B 0.3600(15) 0.7359(18) 0.5296(8) 0.022(3) Uani 1 1 d . . . . .
H2A H 0.396260 0.778898 0.491853 0.027 Uiso 1 1 calc R U . . .
B1 B 0.1481(14) 0.2381(18) 0.6920(7) 0.021(3) Uani 1 1 d . . . . .
H1A H 0.119615 0.133286 0.698963 0.025 Uiso 1 1 calc R U . . .

loop_
_atom_site_aniso_label
_atom_site_aniso_U_11
_atom_site_aniso_U_22
_atom_site_aniso_U_33
_atom_site_aniso_U_23
_atom_site_aniso_U_13
_atom_site_aniso_U_12
Y1 0.0136(8) 0.0193(7) 0.0096(7) -0.0019(6) -0.0012(5) -0.0008(7)
N8 0.028(7) 0.022(6) 0.016(6) 0.001(5) -0.006(5) 0.004(5)
N11 0.011(7) 0.035(7) 0.015(6) -0.003(5) -0.004(4) -0.009(5)
N13 0.024(8) 0.017(6) 0.015(6) -0.001(4) 0.005(5) 0.001(5)
N9 0.021(7) 0.019(6) 0.013(5) -0.003(4) 0.002(5) 0.006(5)
N14 0.019(7) 0.019(5) 0.013(5) 0.000(4) 0.000(5) 0.006(5)
N2 0.021(6) 0.025(6) 0.017(6) -0.006(5) -0.005(5) -0.008(5)
N6 0.018(7) 0.019(6) 0.015(6) 0.001(4) 0.003(4) 0.000(5)
N10 0.012(7) 0.024(6) 0.015(6) 0.004(5) -0.005(5) -0.004(5)
N5 0.018(7) 0.017(5) 0.013(6) -0.003(4) -0.001(4) -0.001(4)
N3 0.021(8) 0.020(5) 0.011(5) -0.002(4) -0.004(5) 0.006(5)
N1 0.022(7) 0.016(6) 0.012(5) 0.000(4) -0.002(5) 0.000(5)
N7 0.017(7) 0.023(5) 0.015(6) 0.006(5) 0.001(5) 0.004(4)
N4 0.023(8) 0.021(6) 0.010(5) 0.003(4) -0.006(5) 0.004(5)
N12 0.011(6) 0.025(7) 0.025(6) 0.000(5) 0.002(5) 0.005(5)
C12 0.034(9) 0.026(7) 0.025(8) -0.018(6) -0.011(7) 0.004(6)
C3 0.025(8) 0.030(8) 0.027(8) -0.012(6) -0.008(6) -0.006(7)
C11 0.035(10) 0.039(8) 0.030(9) -0.013(7) -0.001(8) 0.011(7)
C9 0.020(9) 0.029(7) 0.016(7) -0.004(5) 0.003(5) -0.007(6)
C1 0.027(9) 0.021(7) 0.018(7) 0.000(5) 0.004(6) 0.004(6)
C15 0.016(8) 0.025(8) 0.020(7) 0.005(5) -0.008(6) 0.002(6)
C18 0.013(8) 0.039(9) 0.039(8) -0.008(7) 0.009(6) -0.003(6)
C16 0.013(8) 0.043(9) 0.022(7) -0.006(6) -0.008(5) -0.002(7)
C20 0.025(10) 0.031(8) 0.020(7) -0.005(6) -0.007(6) 0.012(6)
C8 0.019(9) 0.040(8) 0.012(7) 0.000(6) -0.003(6) -0.003(6)
C10 0.017(8) 0.036(8) 0.025(8) -0.005(7) -0.005(6) 0.004(6)
C6 0.013(9) 0.032(7) 0.015(6) 0.002(5) 0.001(6) 0.003(6)
C17 0.013(9) 0.042(10) 0.043(8) -0.013(7) 0.001(6) -0.006(7)
C21 0.034(11) 0.032(8) 0.016(7) -0.010(6) 0.007(7) 0.011(7)
C5 0.020(9) 0.041(8) 0.011(6) -0.002(5) 0.001(6) 0.004(7)
C13 0.020(8) 0.021(7) 0.023(7) -0.011(5) 0.001(6) 0.003(6)
C4 0.021(10) 0.028(7) 0.012(6) -0.008(5) 0.000(6) 0.007(6)
C19 0.019(9) 0.019(7) 0.025(7) -0.002(5) -0.008(6) 0.005(6)
C2 0.041(10) 0.027(8) 0.014(7) -0.007(6) 0.000(6) 0.000(7)
C14 0.022(9) 0.022(8) 0.028(8) 0.003(6) -0.002(6) 0.006(6)
C7 0.014(8) 0.029(7) 0.014(7) 0.000(5) 0.001(5) 0.006(6)
B2 0.021(9) 0.029(7) 0.016(7) 0.004(6) 0.001(6) 0.000(6)
B1 0.025(8) 0.020(8) 0.016(7) -0.002(5) -0.006(6) -0.004(7)

loop_
_atom_type_symbol
_atom_type_description
_atom_type_scat_dispersion_real
_atom_type_scat_dispersion_imag
_atom_type_scat_source
C C 0.0033 0.0016 'International Tables Vol C Tables 4.2.6.8 and 6.1.1.4'
H H 0.0000 0.0000 'International Tables Vol C Tables 4.2.6.8 and 6.1.1.4'
B B 0.0013 0.0007 'International Tables Vol C Tables 4.2.6.8 and 6.1.1.4'
N N 0.0061 0.0033 'International Tables Vol C Tables 4.2.6.8 and 6.1.1.4'
Y Y -2.7962 3.5667 'International Tables Vol C Tables 4.2.6.8 and 6.1.1.4'

loop_
_geom_angle_atom_site_label_1
_geom_angle_atom_site_label_2
_geom_angle_atom_site_label_3
_geom_angle
_geom_angle_site_symmetry_1
_geom_angle_site_symmetry_3
_geom_angle_publ_flag
N11 Y1 N13 74.9(4) . . ?
N11 Y1 N9 78.1(4) . . ?
N11 Y1 N3 126.7(4) . . ?
N11 Y1 N7 83.4(4) . . ?
N13 Y1 N3 133.2(4) . . ?
N9 Y1 N13 70.2(3) . . ?
N9 Y1 N3 146.2(4) . . ?
N2 Y1 N11 79.4(4) . . ?
N2 Y1 N13 148.8(4) . . ?
N2 Y1 N9 87.5(4) . . ?
N2 Y1 N5 130.9(4) . . ?
N2 Y1 N3 77.0(4) . . ?
N2 Y1 N1 33.7(4) . . ?
N2 Y1 N7 123.5(4) . . ?
N5 Y1 N11 149.3(4) . . ?
N5 Y1 N13 74.8(4) . . ?
N5 Y1 N9 96.2(4) . . ?
N5 Y1 N3 73.2(4) . . ?
N5 Y1 N7 82.2(4) . . ?
N1 Y1 N11 108.0(4) . . ?
N1 Y1 N13 145.4(4) . . ?
N1 Y1 N9 76.6(4) . . ?
N1 Y1 N5 99.7(4) . . ?
N1 Y1 N3 73.9(4) . . ?
N1 Y1 N7 143.2(4) . . ?
N7 Y1 N13 71.0(4) . . ?
N7 Y1 N9 140.1(3) . . ?
N7 Y1 N3 71.5(4) . . ?
N7 N8 B1 121.8(12) . . ?
C12 N8 N7 108.4(13) . . ?
C12 N8 B1 129.7(13) . . ?
N12 N11 Y1 123.5(9) . . ?
C16 N11 Y1 129.1(10) . . ?
C16 N11 N12 104.6(12) . . ?
N14 N13 Y1 122.9(8) . . ?
C19 N13 Y1 130.4(9) . . ?
C19 N13 N14 105.7(11) . . ?
N10 N9 Y1 123.8(8) . . ?
C13 N9 Y1 130.7(9) . . ?
C13 N9 N10 105.5(11) . . ?
N13 N14 B2 121.0(10) . . ?
C21 N14 N13 110.5(12) . . ?
C21 N14 B2 128.4(12) . . ?
N1 N2 Y1 76.4(7) . . ?
C3 N2 Y1 174.0(12) . . ?
C3 N2 N1 108.1(12) . . ?
N5 N6 B1 123.3(12) . . ?
C9 N6 N5 109.6(12) . . ?
C9 N6 B1 127.1(12) . . ?
N9 N10 B2 121.3(11) . . ?
C15 N10 N9 109.5(12) . . ?
C15 N10 B2 129.2(12) . . ?
N6 N5 Y1 120.8(9) . . ?
C7 N5 Y1 131.2(9) . . ?
C7 N5 N6 106.1(12) . . ?
N4 N3 Y1 121.9(7) . . ?
C4 N3 Y1 131.9(9) . . ?
C4 N3 N4 106.0(11) . . ?
N2 N1 Y1 69.9(6) . . ?
C1 N1 Y1 173.5(9) . . ?
C1 N1 N2 107.6(12) . . ?
N8 N7 Y1 121.9(9) . . ?
C10 N7 Y1 129.6(10) . . ?
C10 N7 N8 107.4(12) . . ?
N3 N4 B1 120.1(11) . . ?
C6 N4 N3 109.2(11) . . ?
C6 N4 B1 130.8(12) . . ?
N11 N12 B2 121.8(12) . . ?
C18 N12 N11 109.6(12) . . ?
C18 N12 B2 128.5(13) . . ?
N8 C12 H12 125.2 . . ?
N8 C12 C11 109.7(15) . . ?
C11 C12 H12 125.2 . . ?
N2 C3 H3 125.3 . . ?
N2 C3 C2 109.5(15) . . ?
C2 C3 H3 125.3 . . ?
C12 C11 H11 127.8 . . ?
C12 C11 C10 104.4(15) . . ?
C10 C11 H11 127.8 . . ?
N6 C9 H9 125.3 . . ?
N6 C9 C8 109.4(13) . . ?
C8 C9 H9 125.3 . . ?
N1 C1 H1 124.6 . . ?
N1 C1 C2 110.9(15) . . ?
C2 C1 H1 124.6 . . ?
N10 C15 H15 125.2 . . ?
N10 C15 C14 109.6(13) . . ?
C14 C15 H15 125.2 . . ?
N12 C18 H18 125.7 . . ?
N12 C18 C17 108.6(14) . . ?
C17 C18 H18 125.7 . . ?
N11 C16 H16 123.4 . . ?
N11 C16 C17 113.1(14) . . ?
C17 C16 H16 123.4 . . ?
C21 C20 H20 128.1 . . ?
C19 C20 H20 128.1 . . ?
C19 C20 C21 103.9(13) . . ?
C9 C8 H8 128.1 . . ?
C9 C8 C7 103.8(14) . . ?
C7 C8 H8 128.1 . . ?
N7 C10 C11 110.1(15) . . ?
N7 C10 H10 125.0 . . ?
C11 C10 H10 125.0 . . ?
N4 C6 H6 125.0 . . ?
N4 C6 C5 110.0(13) . . ?
C5 C6 H6 125.0 . . ?
C18 C17 H17 128.0 . . ?
C16 C17 C18 104.0(15) . . ?
C16 C17 H17 128.0 . . ?
N14 C21 C20 107.6(13) . . ?
N14 C21 H21 126.2 . . ?
C20 C21 H21 126.2 . . ?
C6 C5 H5 127.7 . . ?
C6 C5 C4 104.6(12) . . ?
C4 C5 H5 127.7 . . ?
N9 C13 H13 124.7 . . ?
N9 C13 C14 110.6(13) . . ?
C14 C13 H13 124.7 . . ?
N3 C4 C5 110.2(13) . . ?
N3 C4 H4 124.9 . . ?
C5 C4 H4 124.9 . . ?
N13 C19 C20 112.3(14) . . ?
N13 C19 H19 123.9 . . ?
C20 C19 H19 123.9 . . ?
C3 C2 H2 128.1 . . ?
C1 C2 C3 103.8(13) . . ?
C1 C2 H2 128.1 . . ?
C15 C14 C13 104.8(13) . . ?
C15 C14 H14 127.6 . . ?
C13 C14 H14 127.6 . . ?
N5 C7 C8 111.1(13) . . ?
N5 C7 H7 124.4 . . ?
C8 C7 H7 124.4 . . ?
N14 B2 N12 109.3(11) . . ?
N14 B2 H2A 109.9 . . ?
N10 B2 N14 107.3(13) . . ?
N10 B2 N12 110.4(11) . . ?
N10 B2 H2A 109.9 . . ?
N12 B2 H2A 109.9 . . ?
N8 B1 N6 112.5(12) . . ?
N8 B1 N4 108.1(13) . . ?
N8 B1 H1A 109.2 . . ?
N6 B1 H1A 109.2 . . ?
N4 B1 N6 108.7(12) . . ?
N4 B1 H1A 109.2 . . ?

loop_
_geom_bond_atom_site_label_1
_geom_bond_atom_site_label_2
_geom_bond_distance
_geom_bond_site_symmetry_2
_geom_bond_publ_flag
Y1 N11 2.448(12) . ?
Y1 N13 2.521(10) . ?
Y1 N9 2.484(11) . ?
Y1 N2 2.307(11) . ?
Y1 N5 2.424(12) . ?
Y1 N3 2.535(11) . ?
Y1 N1 2.389(11) . ?
Y1 N7 2.460(11) . ?
N8 N7 1.377(17) . ?
N8 C12 1.339(19) . ?
N8 B1 1.53(2) . ?
N11 N12 1.370(15) . ?
N11 C16 1.318(19) . ?
N13 N14 1.359(15) . ?
N13 C19 1.339(17) . ?
N9 N10 1.379(14) . ?
N9 C13 1.335(18) . ?
N14 C21 1.347(16) . ?
N14 B2 1.55(2) . ?
N2 N1 1.365(17) . ?
N2 C3 1.335(17) . ?
N6 N5 1.374(15) . ?
N6 C9 1.347(19) . ?
N6 B1 1.54(2) . ?
N10 C15 1.329(17) . ?
N10 B2 1.54(2) . ?
N5 C7 1.336(18) . ?
N3 N4 1.371(16) . ?
N3 C4 1.340(16) . ?
N1 C1 1.320(16) . ?
N7 C10 1.317(19) . ?
N4 C6 1.345(16) . ?
N4 B1 1.534(19) . ?
N12 C18 1.34(2) . ?
N12 B2 1.55(2) . ?
C12 H12 0.9500 . ?
C12 C11 1.37(2) . ?
C3 H3 0.9500 . ?
C3 C2 1.39(2) . ?
C11 H11 0.9500 . ?
C11 C10 1.41(2) . ?
C9 H9 0.9500 . ?
C9 C8 1.38(2) . ?
C1 H1 0.9500 . ?
C1 C2 1.38(2) . ?
C15 H15 0.9500 . ?
C15 C14 1.36(2) . ?
C18 H18 0.9500 . ?
C18 C17 1.37(2) . ?
C16 H16 0.9500 . ?
C16 C17 1.36(2) . ?
C20 H20 0.9500 . ?
C20 C21 1.41(2) . ?
C20 C19 1.37(2) . ?
C8 H8 0.9500 . ?
C8 C7 1.41(2) . ?
C10 H10 0.9500 . ?
C6 H6 0.9500 . ?
C6 C5 1.35(2) . ?
C17 H17 0.9500 . ?
C21 H21 0.9500 . ?
C5 H5 0.9500 . ?
C5 C4 1.41(2) . ?
C13 H13 0.9500 . ?
C13 C14 1.394(19) . ?
C4 H4 0.9500 . ?
C19 H19 0.9500 . ?
C2 H2 0.9500 . ?
C14 H14 0.9500 . ?
C7 H7 0.9500 . ?
B2 H2A 1.0600 . ?
B1 H1A 1.0600 . ?

loop_
_geom_torsion_atom_site_label_1
_geom_torsion_atom_site_label_2
_geom_torsion_atom_site_label_3
_geom_torsion_atom_site_label_4
_geom_torsion
_geom_torsion_site_symmetry_1
_geom_torsion_site_symmetry_2
_geom_torsion_site_symmetry_3
_geom_torsion_site_symmetry_4
_geom_torsion_publ_flag
Y1 N11 N12 C18 162.5(9) . . . . ?
Y1 N11 N12 B2 -14.4(16) . . . . ?
Y1 N11 C16 C17 -161.9(10) . . . . ?
Y1 N13 N14 C21 168.5(9) . . . . ?
Y1 N13 N14 B2 -14.7(17) . . . . ?
Y1 N13 C19 C20 -168.6(10) . . . . ?
Y1 N9 N10 C15 178.0(9) . . . . ?
Y1 N9 N10 B2 0.3(17) . . . . ?
Y1 N9 C13 C14 -178.3(10) . . . . ?
Y1 N2 N1 C1 173.7(9) . . . . ?
Y1 N5 C7 C8 163.2(9) . . . . ?
Y1 N3 N4 C6 -175.2(9) . . . . ?
Y1 N3 N4 B1 4.9(17) . . . . ?
Y1 N3 C4 C5 173.6(10) . . . . ?
Y1 N7 C10 C11 -168.4(10) . . . . ?
N8 N7 C10 C11 -0.1(16) . . . . ?
N8 C12 C11 C10 0.5(18) . . . . ?
N11 N12 C18 C17 0.8(16) . . . . ?
N11 N12 B2 N14 -50.8(16) . . . . ?
N11 N12 B2 N10 67.0(16) . . . . ?
N11 C16 C17 C18 0.8(19) . . . . ?
N13 N14 C21 C20 1.8(17) . . . . ?
N13 N14 B2 N10 -52.5(16) . . . . ?
N13 N14 B2 N12 67.3(16) . . . . ?
N9 N10 C15 C14 0.2(17) . . . . ?
N9 N10 B2 N14 61.4(16) . . . . ?
N9 N10 B2 N12 -57.6(17) . . . . ?
N9 C13 C14 C15 1.2(17) . . . . ?
N14 N13 C19 C20 -0.1(16) . . . . ?
N2 N1 C1 C2 2.8(15) . . . . ?
N2 C3 C2 C1 0.8(17) . . . . ?
N6 N5 C7 C8 -1.2(15) . . . . ?
N6 C9 C8 C7 -0.3(15) . . . . ?
N10 N9 C13 C14 -1.0(16) . . . . ?
N10 C15 C14 C13 -0.8(17) . . . . ?
N5 N6 C9 C8 -0.4(15) . . . . ?
N5 N6 B1 N8 -66.5(16) . . . . ?
N5 N6 B1 N4 53.1(17) . . . . ?
N3 N4 C6 C5 0.6(17) . . . . ?
N3 N4 B1 N8 59.4(17) . . . . ?
N3 N4 B1 N6 -62.9(17) . . . . ?
N1 N2 C3 C2 0.8(16) . . . . ?
N1 C1 C2 C3 -2.2(17) . . . . ?
N7 N8 C12 C11 -0.6(16) . . . . ?
N7 N8 B1 N6 60.5(16) . . . . ?
N7 N8 B1 N4 -59.5(16) . . . . ?
N4 N3 C4 C5 -1.7(16) . . . . ?
N4 C6 C5 C4 -1.6(17) . . . . ?
N12 N11 C16 C17 -0.4(17) . . . . ?
N12 C18 C17 C16 -0.9(17) . . . . ?
C12 N8 N7 Y1 169.8(9) . . . . ?
C12 N8 N7 C10 0.4(15) . . . . ?
C12 N8 B1 N6 -116.2(16) . . . . ?
C12 N8 B1 N4 123.9(15) . . . . ?
C12 C11 C10 N7 -0.3(18) . . . . ?
C3 N2 N1 Y1 -175.9(11) . . . . ?
C3 N2 N1 C1 -2.2(15) . . . . ?
C9 N6 N5 Y1 -165.5(8) . . . . ?
C9 N6 N5 C7 0.9(14) . . . . ?
C9 N6 B1 N8 114.5(15) . . . . ?
C9 N6 B1 N4 -125.9(14) . . . . ?
C9 C8 C7 N5 0.9(16) . . . . ?
C15 N10 B2 N14 -115.8(15) . . . . ?
C15 N10 B2 N12 125.1(15) . . . . ?
C18 N12 B2 N14 132.9(14) . . . . ?
C18 N12 B2 N10 -109.3(16) . . . . ?
C16 N11 N12 C18 -0.3(15) . . . . ?
C16 N11 N12 B2 -177.2(12) . . . . ?
C6 N4 B1 N8 -120.4(16) . . . . ?
C6 N4 B1 N6 117.3(16) . . . . ?
C6 C5 C4 N3 2.1(18) . . . . ?
C21 N14 B2 N10 123.7(15) . . . . ?
C21 N14 B2 N12 -116.6(15) . . . . ?
C21 C20 C19 N13 1.1(17) . . . . ?
C13 N9 N10 C15 0.5(15) . . . . ?
C13 N9 N10 B2 -177.2(13) . . . . ?
C4 N3 N4 C6 0.7(16) . . . . ?
C4 N3 N4 B1 -179.1(13) . . . . ?
C19 N13 N14 C21 -1.1(16) . . . . ?
C19 N13 N14 B2 175.7(12) . . . . ?
C19 C20 C21 N14 -1.7(17) . . . . ?
B2 N14 C21 C20 -174.7(13) . . . . ?
B2 N10 C15 C14 177.7(14) . . . . ?
B2 N12 C18 C17 177.4(13) . . . . ?
B1 N8 N7 Y1 -7.5(16) . . . . ?
B1 N8 N7 C10 -176.9(12) . . . . ?
B1 N8 C12 C11 176.4(14) . . . . ?
B1 N6 N5 Y1 15.4(15) . . . . ?
B1 N6 N5 C7 -178.2(12) . . . . ?
B1 N6 C9 C8 178.8(12) . . . . ?
B1 N4 C6 C5 -179.5(15) . . . . ?

loop_
_twin_individual_id
_twin_individual_mass_fraction_refined
1 0.439(10)
2 0.369(4)
3 0.192(9)
